data_2227719
loop_
_publ_author_name
'Choi, Hyeong'
'Han, Byung Hee'
'Shim, Yong Suk'
'Kang, Sung Kwon'
'Sung, Chang Keun'

_publ_section_title
;
 <i>N</i>-(2,5-Dimethoxyphenyl)-<i>N</i>'-(4-hydroxyphenethyl)urea
;
_journal_coeditor_code JH2214
_journal_issue 11
_journal_name_full 'Acta Crystallographica Section E'
_journal_page_first o2705
_journal_page_last o2706
_journal_paper_doi 10.1107/S1600536810038535
_journal_volume 66
_journal_year 2010
_chemical_formula_iupac 'C17 H20 N2 O4'
_chemical_formula_moiety 'C17 H20 N2 O4'
_chemical_formula_sum 'C17 H20 N2 O4'
_chemical_formula_weight 316.35
_chemical_name_systematic
;
<i>N</i>-(2,5-Dimethoxyphenyl)-<i>N</i>'-(4-hydroxyphenethyl)urea
;
_space_group_IT_number 14
_symmetry_cell_setting monoclinic
_symmetry_space_group_name_Hall '-P 2yn'
_symmetry_space_group_name_H-M 'P 1 21/n 1'
_audit_creation_method 'WinGX routine CIF_UPDATE'
_cell_angle_alpha 90
_cell_angle_beta 107.838(2)
_cell_angle_gamma 90
_cell_formula_units_Z 4
_cell_length_a 10.7275(6)
_cell_length_b 9.6016(5)
_cell_length_c 16.9388(10)
_cell_measurement_reflns_used 5519
_cell_measurement_temperature 296(2)
_cell_measurement_theta_max 27.83
_cell_measurement_theta_min 2.47
_cell_volume 1660.84(16)
_computing_cell_refinement 'SAINT (Bruker, 2002)'
_computing_data_collection 'SMART (Bruker, 2002)'
_computing_data_reduction 'SAINT (Bruker, 2002)'
_computing_molecular_graphics 'DIAMOND (Brandenburg, 2010)'
_computing_publication_material 'WinGX (Farrugia, 1999)'
_computing_structure_refinement 'SHELXL97 (Sheldrick, 2008)'
_computing_structure_solution 'SHELXS97 (Sheldrick, 2008)'
_diffrn_ambient_temperature 296(2)
_diffrn_measured_fraction_theta_full 0.977
_diffrn_measured_fraction_theta_max 0.977
_diffrn_measurement_device_type 'Bruker SMART CCD area-detector'
_diffrn_measurement_method '\f and \w scans'
_diffrn_radiation_type MoK\a
_diffrn_radiation_wavelength 0.71073
_diffrn_reflns_av_R_equivalents 0.0435
_diffrn_reflns_limit_h_max 6
_diffrn_reflns_limit_h_min -13
_diffrn_reflns_limit_k_max 9
_diffrn_reflns_limit_k_min -11
_diffrn_reflns_limit_l_max 16
_diffrn_reflns_limit_l_min -20
_diffrn_reflns_number 13358
_diffrn_reflns_theta_full 25.99
_diffrn_reflns_theta_max 25.99
_diffrn_reflns_theta_min 2.01
_exptl_absorpt_coefficient_mu 0.091
_exptl_absorpt_correction_type none
_exptl_crystal_colour colourless
_exptl_crystal_density_diffrn 1.265
_exptl_crystal_density_method 'not measured'
_exptl_crystal_description needle
_exptl_crystal_F_000 672
_exptl_crystal_size_max 0.31
_exptl_crystal_size_mid 0.27
_exptl_crystal_size_min 0.13
_refine_diff_density_max 0.324
_refine_diff_density_min -0.461
_refine_ls_extinction_method none
_refine_ls_goodness_of_fit_ref 1.059
_refine_ls_hydrogen_treatment mixed
_refine_ls_matrix_type full
_refine_ls_number_parameters 218
_refine_ls_number_reflns 3184
_refine_ls_number_restraints 0
_refine_ls_restrained_S_all 1.059
_refine_ls_R_factor_gt 0.0585
_refine_ls_shift/su_max 0
_refine_ls_structure_factor_coef Fsqd
_refine_ls_weighting_details 'calc w=1/[\s^2^(Fo^2^)+(0.0966P)^2^+0.4089P] where P=(Fo^2^+2Fc^2^)/3'
_refine_ls_weighting_scheme calc
_refine_ls_wR_factor_ref 0.1862
_reflns_number_gt 2296
_reflns_number_total 3184
_reflns_threshold_expression I>2\s(I)
_cod_data_source_file jh2214.cif
_cod_data_source_block I
_cod_original_sg_symbol_H-M 'P 21/n'
_cod_database_code 2227719
_cod_database_fobs_code 2227719

loop_
_symmetry_equiv_pos_as_xyz
'x, y, z'
'-x+1/2, y+1/2, -z+1/2'
'-x, -y, -z'
'x-1/2, -y-1/2, z-1/2'

loop_
_atom_site_type_symbol
_atom_site_label
_atom_site_fract_x
_atom_site_fract_y
_atom_site_fract_z
_atom_site_U_iso_or_equiv
_atom_site_adp_type
_atom_site_calc_flag
_atom_site_refinement_flags
_atom_site_occupancy
_atom_site_disorder_assembly
_atom_site_disorder_group
C C1 0.3898(2) 0.5854(2) 0.12845(14) 0.0581(5) Uani d . 1 . .
C C2 0.5212(2) 0.6136(3) 0.13837(16) 0.0698(7) Uani d . 1 . .
C C3 0.5565(3) 0.6644(3) 0.0720(2) 0.0856(8) Uani d . 1 . .
H H3 0.644 0.6835 0.0783 0.103 Uiso calc R 1 . .
C C4 0.4643(3) 0.6869(3) -0.00277(19) 0.0845(8) Uani d . 1 . .
H H4 0.4896 0.7201 -0.0471 0.101 Uiso calc R 1 . .
C C5 0.3347(3) 0.6610(3) -0.01298(15) 0.0724(7) Uani d . 1 . .
C C6 0.2967(2) 0.6085(2) 0.05238(14) 0.0636(6) Uani d . 1 . .
H H6 0.209 0.589 0.0452 0.076 Uiso calc R 1 . .
N N7 0.35963(18) 0.5297(2) 0.19699(12) 0.0639(5) Uani d . 1 . .
H H7 0.423(3) 0.498(3) 0.2325(16) 0.068(7) Uiso d . 1 . .
C C8 0.24229(19) 0.5317(2) 0.21258(12) 0.0540(5) Uani d . 1 . .
O O9 0.14248(14) 0.58188(19) 0.16417(9) 0.0701(5) Uani d . 1 . .
N N10 0.24242(19) 0.4718(2) 0.28412(11) 0.0638(5) Uani d . 1 . .
H H10 0.315(3) 0.441(3) 0.3168(16) 0.075(8) Uiso d . 1 . .
C C11 0.1271(2) 0.4629(3) 0.31035(13) 0.0683(7) Uani d . 1 . .
H H11A 0.1342 0.3814 0.3453 0.082 Uiso calc R 1 . .
H H11B 0.0514 0.4501 0.2618 0.082 Uiso calc R 1 . .
C C12 0.1046(2) 0.5896(3) 0.35756(13) 0.0684(7) Uani d . 1 . .
H H12A 0.0949 0.6706 0.322 0.082 Uiso calc R 1 . .
H H12B 0.0231 0.5774 0.3703 0.082 Uiso calc R 1 . .
C C13 0.21277(19) 0.6172(2) 0.43716(13) 0.0558(5) Uani d . 1 . .
C C14 0.2326(3) 0.5296(3) 0.50382(15) 0.0820(8) Uani d . 1 . .
H H14 0.1792 0.4519 0.4992 0.098 Uiso calc R 1 . .
C C15 0.3299(3) 0.5540(3) 0.57772(16) 0.0874(9) Uani d . 1 . .
H H15 0.3413 0.4926 0.6219 0.105 Uiso calc R 1 . .
C C16 0.40944(19) 0.6679(2) 0.58626(13) 0.0597(6) Uani d . 1 . .
C C17 0.3892(2) 0.7585(2) 0.52187(14) 0.0638(6) Uani d . 1 . .
H H17 0.4404 0.8383 0.5274 0.077 Uiso calc R 1 . .
C C18 0.2917(2) 0.7315(2) 0.44770(14) 0.0654(6) Uani d . 1 . .
H H18 0.2798 0.7935 0.4038 0.078 Uiso calc R 1 . .
O O19 0.50449(17) 0.6876(2) 0.66089(11) 0.0816(6) Uani d . 1 . .
H H19 0.552(3) 0.759(4) 0.658(2) 0.122 Uiso d . 1 . .
O O20 0.60539(16) 0.5880(3) 0.21599(12) 0.0954(7) Uani d . 1 . .
C C21 0.7414(3) 0.6140(7) 0.2294(2) 0.1518(19) Uani d . 1 . .
H H21A 0.7898 0.5914 0.2857 0.228 Uiso calc R 1 . .
H H21B 0.7541 0.7105 0.2192 0.228 Uiso calc R 1 . .
H H21C 0.7719 0.5574 0.1923 0.228 Uiso calc R 1 . .
O O22 0.2495(2) 0.6902(3) -0.08960(12) 0.0991(7) Uani d . 1 . .
C C23 0.1155(4) 0.6852(3) -0.10046(19) 0.1056(11) Uani d . 1 . .
H H23A 0.0681 0.7078 -0.1569 0.158 Uiso calc R 1 . .
H H23B 0.094 0.7512 -0.064 0.158 Uiso calc R 1 . .
H H23C 0.0919 0.5933 -0.0879 0.158 Uiso calc R 1 . .

loop_
_atom_site_aniso_label
_atom_site_aniso_U_11
_atom_site_aniso_U_22
_atom_site_aniso_U_33
_atom_site_aniso_U_12
_atom_site_aniso_U_13
_atom_site_aniso_U_23
C1 0.0566(11) 0.0614(13) 0.0551(12) 0.0002(9) 0.0154(10) -0.0068(10)
C2 0.0567(13) 0.0777(16) 0.0735(15) -0.0004(11) 0.0175(12) -0.0106(12)
C3 0.0665(15) 0.097(2) 0.100(2) -0.0084(14) 0.0355(15) -0.0010(17)
C4 0.0879(18) 0.0901(19) 0.0855(19) -0.0109(15) 0.0411(16) 0.0065(15)
C5 0.0828(16) 0.0724(16) 0.0603(14) -0.0089(12) 0.0195(12) 0.0028(11)
C6 0.0610(12) 0.0702(15) 0.0565(13) -0.0088(10) 0.0135(10) -0.0019(11)
N7 0.0488(10) 0.0852(14) 0.0512(11) 0.0095(9) 0.0059(8) 0.0050(9)
C8 0.0531(11) 0.0588(12) 0.0426(10) 0.0045(9) 0.0037(9) -0.0033(9)
O9 0.0538(8) 0.0941(12) 0.0551(9) 0.0151(8) 0.0057(7) 0.0144(8)
N10 0.0603(11) 0.0815(13) 0.0453(10) 0.0137(9) 0.0100(8) 0.0071(9)
C11 0.0644(13) 0.0858(17) 0.0483(12) -0.0152(11) 0.0079(10) -0.0045(11)
C12 0.0465(11) 0.1008(18) 0.0511(12) 0.0057(11) 0.0050(9) -0.0050(12)
C13 0.0456(10) 0.0698(14) 0.0466(11) 0.0055(9) 0.0061(8) -0.0026(10)
C14 0.0843(17) 0.0838(17) 0.0614(14) -0.0297(14) -0.0020(12) 0.0050(13)
C15 0.1003(19) 0.0795(17) 0.0587(14) -0.0219(15) -0.0109(13) 0.0176(13)
C16 0.0501(11) 0.0611(13) 0.0541(12) 0.0033(9) -0.0044(9) 0.0008(10)
C17 0.0597(12) 0.0574(12) 0.0646(13) -0.0045(10) 0.0047(10) 0.0023(10)
C18 0.0679(14) 0.0651(14) 0.0544(12) 0.0060(11) 0.0056(10) 0.0120(10)
O19 0.0738(11) 0.0760(12) 0.0659(10) -0.0059(8) -0.0214(8) 0.0041(8)
O20 0.0496(9) 0.1491(19) 0.0801(12) 0.0044(10) 0.0088(8) -0.0044(12)
C21 0.0506(16) 0.283(6) 0.114(3) -0.004(2) 0.0139(17) -0.020(3)
O22 0.0948(14) 0.1328(18) 0.0650(11) -0.0083(12) 0.0173(10) 0.0177(11)
C23 0.136(3) 0.073 0.0813(19) -0.0271(17) -0.0063(19) 0.0146(15)

loop_
_atom_type_symbol
_atom_type_description
_atom_type_scat_dispersion_real
_atom_type_scat_dispersion_imag
_atom_type_scat_source
C C 0.0033 0.0016 'International Tables Vol C Tables 4.2.6.8 and 6.1.1.4'
H H 0 0 'International Tables Vol C Tables 4.2.6.8 and 6.1.1.4'
N N 0.0061 0.0033 'International Tables Vol C Tables 4.2.6.8 and 6.1.1.4'
O O 0.0106 0.006 'International Tables Vol C Tables 4.2.6.8 and 6.1.1.4'

loop_
_geom_angle_atom_site_label_1
_geom_angle_atom_site_label_2
_geom_angle_atom_site_label_3
_geom_angle_site_symmetry_1
_geom_angle_site_symmetry_3
_geom_angle
_geom_angle_publ_flag
C6 C1 C2 . . 119.7(2) ?
C6 C1 N7 . . 123.2(2) ?
C2 C1 N7 . . 117.1(2) ?
O20 C2 C3 . . 125.5(2) ?
O20 C2 C1 . . 115.2(2) ?
C3 C2 C1 . . 119.3(2) ?
C4 C3 C2 . . 120.7(2) ?
C4 C3 H3 . . 119.7 ?
C2 C3 H3 . . 119.7 ?
C3 C4 C5 . . 120.5(3) ?
C3 C4 H4 . . 119.7 ?
C5 C4 H4 . . 119.7 ?
O22 C5 C4 . . 116.1(2) ?
O22 C5 C6 . . 123.9(2) ?
C4 C5 C6 . . 120.0(2) ?
C1 C6 C5 . . 119.8(2) ?
C1 C6 H6 . . 120.1 ?
C5 C6 H6 . . 120.1 ?
C8 N7 C1 . . 127.99(19) ?
C8 N7 H7 . . 118.4(18) ?
C1 N7 H7 . . 113.4(18) ?
O9 C8 N10 . . 122.0(2) ?
O9 C8 N7 . . 122.9(2) ?
N10 C8 N7 . . 115.05(18) ?
C8 N10 C11 . . 122.76(19) ?
C8 N10 H10 . . 118.8(17) ?
C11 N10 H10 . . 118.4(17) ?
N10 C11 C12 . . 114.0(2) ?
N10 C11 H11A . . 108.8 ?
C12 C11 H11A . . 108.8 ?
N10 C11 H11B . . 108.8 ?
C12 C11 H11B . . 108.8 ?
H11A C11 H11B . . 107.7 ?
C13 C12 C11 . . 114.19(19) ?
C13 C12 H12A . . 108.7 ?
C11 C12 H12A . . 108.7 ?
C13 C12 H12B . . 108.7 ?
C11 C12 H12B . . 108.7 ?
H12A C12 H12B . . 107.6 ?
C18 C13 C14 . . 116.88(19) ?
C18 C13 C12 . . 122.3(2) ?
C14 C13 C12 . . 120.8(2) ?
C13 C14 C15 . . 121.7(2) ?
C13 C14 H14 . . 119.1 ?
C15 C14 H14 . . 119.1 ?
C16 C15 C14 . . 120.3(2) ?
C16 C15 H15 . . 119.8 ?
C14 C15 H15 . . 119.8 ?
C17 C16 C15 . . 119.08(19) ?
C17 C16 O19 . . 122.8(2) ?
C15 C16 O19 . . 118.1(2) ?
C16 C17 C18 . . 119.7(2) ?
C16 C17 H17 . . 120.1 ?
C18 C17 H17 . . 120.1 ?
C13 C18 C17 . . 122.2(2) ?
C13 C18 H18 . . 118.9 ?
C17 C18 H18 . . 118.9 ?
C16 O19 H19 . . 110(2) ?
C2 O20 C21 . . 117.5(3) ?
O20 C21 H21A . . 109.5 ?
O20 C21 H21B . . 109.5 ?
H21A C21 H21B . . 109.5 ?
O20 C21 H21C . . 109.5 ?
H21A C21 H21C . . 109.5 ?
H21B C21 H21C . . 109.5 ?
C5 O22 C23 . . 118.7(2) ?
O22 C23 H23A . . 109.5 ?
O22 C23 H23B . . 109.5 ?
H23A C23 H23B . . 109.5 ?
O22 C23 H23C . . 109.5 ?
H23A C23 H23C . . 109.5 ?
H23B C23 H23C . . 109.5 ?

loop_
_geom_bond_atom_site_label_1
_geom_bond_atom_site_label_2
_geom_bond_site_symmetry_2
_geom_bond_distance
_geom_bond_publ_flag
C1 C6 . 1.385(3) ?
C1 C2 . 1.394(3) ?
C1 N7 . 1.403(3) ?
C2 O20 . 1.370(3) ?
C2 C3 . 1.381(4) ?
C3 C4 . 1.364(4) ?
C3 H3 . 0.93 ?
C4 C5 . 1.370(4) ?
C4 H4 . 0.93 ?
C5 O22 . 1.368(3) ?
C5 C6 . 1.387(3) ?
C6 H6 . 0.93 ?
N7 C8 . 1.363(3) ?
N7 H7 . 0.82(3) ?
C8 O9 . 1.230(2) ?
C8 N10 . 1.341(3) ?
N10 C11 . 1.440(3) ?
N10 H10 . 0.86(3) ?
C11 C12 . 1.515(4) ?
C11 H11A . 0.97 ?
C11 H11B . 0.97 ?
C12 C13 . 1.509(3) ?
C12 H12A . 0.97 ?
C12 H12B . 0.97 ?
C13 C18 . 1.364(3) ?
C13 C14 . 1.371(3) ?
C14 C15 . 1.382(3) ?
C14 H14 . 0.93 ?
C15 C16 . 1.367(3) ?
C15 H15 . 0.93 ?
C16 C17 . 1.360(3) ?
C16 O19 . 1.373(2) ?
C17 C18 . 1.391(3) ?
C17 H17 . 0.93 ?
C18 H18 . 0.93 ?
O19 H19 . 0.86(4) ?
O20 C21 . 1.429(3) ?
C21 H21A . 0.96 ?
C21 H21B . 0.96 ?
C21 H21C . 0.96 ?
O22 C23 . 1.394(4) ?
C23 H23A . 0.96 ?
C23 H23B . 0.96 ?
C23 H23C . 0.96 ?

loop_
_geom_hbond_atom_site_label_D
_geom_hbond_atom_site_label_H
_geom_hbond_atom_site_label_A
_geom_hbond_site_symmetry_A
_geom_hbond_distance_DH
_geom_hbond_distance_HA
_geom_hbond_distance_DA
_geom_hbond_angle_DHA
N7 H7 O20 . 0.82(3) 2.23(2) 2.617(3) 109(2)
N7 H7 O19 3_666 0.82(3) 2.48(3) 3.182(3) 144(2)
N10 H10 O19 3_666 0.86(3) 2.23(3) 3.005(3) 150(2)
O19 H19 O9 4_676 0.86(4) 1.80(4) 2.654(3) 172(4)

loop_
_cod_related_entry_id
_cod_related_entry_database
_cod_related_entry_code
1 ChemSpider 30656271
